data_8106716
loop_
_publ_author_name
'Yuan, Lin'
'Li, Zhong-Yan'
'Yuan, Xian-You'
'Zhang, Min'

_publ_section_title
;
 Crystal structure of
 (E)-5-(diethylamino)-2-(((1,1,2-trihydroxyethyl)iminio)methyl)phenolate,
 C15H24N2O4
;
_journal_issue 6
_journal_name_full 'Zeitschrift f\"ur Kristallographie - New Crystal Structures'
_journal_page_first 905
_journal_page_last 907
_journal_paper_doi 10.1515/ncrs-2017-0063
_journal_volume 232
_journal_year 2017
_chemical_absolute_configuration unk
_chemical_formula_moiety 'C15 H24 N2 O4'
_chemical_formula_sum 'C15 H24 N2 O4'
_chemical_formula_weight 296.36
_space_group_crystal_system orthorhombic
_space_group_IT_number 29
_space_group_name_Hall 'P 2c -2ac'
_space_group_name_H-M_alt 'P c a 21'
_atom_sites_solution_hydrogens geom
_atom_sites_solution_primary direct
_atom_sites_solution_secondary difmap
_cell_angle_alpha 90.00
_cell_angle_beta 90.00
_cell_angle_gamma 90.00
_cell_formula_units_Z 8
_cell_length_a 18.528(6)
_cell_length_b 8.123(2)
_cell_length_c 20.797(6)
_cell_measurement_reflns_used 9950
_cell_measurement_temperature 296(2)
_cell_measurement_theta_max 26.13
_cell_measurement_theta_min 2.41
_cell_volume 3130.0(16)
_computing_cell_refinement 'SAINT v8.34A (Bruker, 2013)'
_computing_data_reduction 'SAINT v8.34A (Bruker, 2013)'
_computing_molecular_graphics 'Olex2 (Dolomanov et al., 2009)'
_computing_publication_material 'Olex2 (Dolomanov et al., 2009)'
_computing_structure_refinement 'XL (Sheldrick, 2008)'
_computing_structure_solution 'XS (Sheldrick, 2008)'
_diffrn_ambient_temperature 296.15
_diffrn_measured_fraction_theta_full 1.000
_diffrn_measured_fraction_theta_max 1.000
_diffrn_measurement_device_type 'Bruker APEX-II CCD'
_diffrn_measurement_method '\f and \w scans'
_diffrn_radiation_monochromator graphite
_diffrn_radiation_type MoK\a
_diffrn_radiation_wavelength 0.71073
_diffrn_reflns_av_R_equivalents 0.0302
_diffrn_reflns_av_unetI/netI 0.0221
_diffrn_reflns_limit_h_max 21
_diffrn_reflns_limit_h_min -22
_diffrn_reflns_limit_k_max 9
_diffrn_reflns_limit_k_min -9
_diffrn_reflns_limit_l_max 24
_diffrn_reflns_limit_l_min -24
_diffrn_reflns_number 28099
_diffrn_reflns_theta_full 25.01
_diffrn_reflns_theta_max 25.01
_diffrn_reflns_theta_min 1.96
_diffrn_source 'fine-focus sealed tube'
_diffrn_standards_number 0
_exptl_absorpt_coefficient_mu 0.091
_exptl_absorpt_correction_T_max 0.7456
_exptl_absorpt_correction_T_min 0.5576
_exptl_absorpt_correction_type multi-scan
_exptl_absorpt_process_details
;
SADABS-2014/5 (Bruker,2014/5) was used for absorption correction.
wR2(int) was 0.0647 before and 0.0489 after correction.
The Ratio of minimum to maximum transmission is 0.7479.
The \l/2 correction factor is 0.00150.
;
_exptl_crystal_density_diffrn 1.258
_exptl_crystal_density_method 'not measured'
_exptl_crystal_description block
_exptl_crystal_F_000 1280
_exptl_crystal_size_max 0.34
_exptl_crystal_size_mid 0.32
_exptl_crystal_size_min 0.30
_refine_diff_density_max 0.259
_refine_diff_density_min -0.165
_refine_diff_density_rms 0.040
_refine_ls_abs_structure_details 'Flack H D (1983), Acta Cryst. A39, 876-881'
_refine_ls_abs_structure_Flack -0.1(8)
_refine_ls_extinction_method none
_refine_ls_goodness_of_fit_ref 1.055
_refine_ls_hydrogen_treatment constr
_refine_ls_matrix_type full
_refine_ls_number_parameters 389
_refine_ls_number_reflns 5520
_refine_ls_number_restraints 1
_refine_ls_restrained_S_all 1.055
_refine_ls_R_factor_all 0.0453
_refine_ls_R_factor_gt 0.0396
_refine_ls_shift/su_max 0.001
_refine_ls_shift/su_mean 0.000
_refine_ls_structure_factor_coef Fsqd
_refine_ls_weighting_details 'calc w=1/[\s^2^(Fo^2^)+(0.0686P)^2^+0.4503P] where P=(Fo^2^+2Fc^2^)/3'
_refine_ls_weighting_scheme calc
_refine_ls_wR_factor_gt 0.1030
_refine_ls_wR_factor_ref 0.1082
_reflns_number_gt 5009
_reflns_number_total 5520
_reflns_threshold_expression >2sigma(I)
_cod_data_source_file suppl_ncrs-2017-0063_suppl.cif
_cod_data_source_block 1
_cod_original_cell_volume 3129.9(16)
_cod_database_code 8106716
_olex2_refinement_description
;
1. Fixed Uiso
 At 1.2 times of:
  All C(H) groups, All C(H,H) groups, All N(H) groups
 At 1.5 times of:
  All C(H,H,H) groups, All O(H) groups
2.a Secondary CH2 refined with riding coordinates:
 C28(H28A,H28B), C13(H13A,H13B), C7(H7A,H7B), C14(H14A,H14B), C29(H29A,H29B),
 C30(H30A,H30B), C24(H24A,H24B), C15(H15A,H15B), C9(H9A,H9B), C22(H22A,H22B)
2.b Aromatic/amide H refined with riding coordinates:
 N2(H2), N4(H4), C26(H26), C3(H3A), C11(H11), C18(H18), C21(H21), C6(H6A),
 C20(H20), C5(H5)
2.c Idealised Me refined as rotating group:
 C8(H8A,H8B,H8C), C23(H23A,H23B,H23C), C25(H25A,H25B,H25C), C10(H10A,H10B,H10C)
2.d Idealised tetrahedral OH refined as rotating group:
 O6(H6), O2(H2A), O3(H3), O8(H8), O4(H4A), O7(H7)
;
_olex2_submission_special_instructions 'No special instructions were received'

loop_
_space_group_symop_id
_space_group_symop_operation_xyz
1 'x, y, z'
2 '-x, -y, z+1/2'
3 '-x+1/2, y, z+1/2'
4 'x+1/2, -y, z'

loop_
_atom_site_label
_atom_site_type_symbol
_atom_site_fract_x
_atom_site_fract_y
_atom_site_fract_z
_atom_site_U_iso_or_equiv
_atom_site_adp_type
_atom_site_occupancy
_atom_site_calc_flag
_atom_site_disorder_assembly
_atom_site_disorder_group
_atom_site_refinement_flags_posn
O5 O -0.44725(8) -0.87590(17) -0.39983(8) 0.0375(3) Uani 1 d . . .
N2 N -0.05562(8) -1.5602(2) -0.28971(9) 0.0344(4) Uani 1 d . . .
H2 H -0.0920 -1.5012 -0.3010 0.041 Uiso 1 calc . . R
N4 N -0.31754(8) -0.9635(2) -0.35184(9) 0.0328(4) Uani 1 d . . .
H4 H -0.3556 -0.9047 -0.3462 0.039 Uiso 1 calc . . R
O6 O -0.29299(7) -1.27128(17) -0.28751(8) 0.0393(3) Uani 1 d . . .
H6 H -0.2571 -1.3263 -0.2791 0.059 Uiso 1 calc . . GR
O1 O -0.17877(8) -1.4237(2) -0.25550(8) 0.0425(4) Uani 1 d . . .
C4 C -0.22084(11) -1.5527(3) -0.09173(10) 0.0363(5) Uani 1 d . . .
O2 O 0.09973(8) -1.51574(19) -0.25843(8) 0.0415(4) Uani 1 d . . .
H2A H 0.1309 -1.5852 -0.2654 0.062 Uiso 1 calc . . GR
C26 C -0.30988(11) -1.0348(2) -0.40741(11) 0.0362(5) Uani 1 d . . .
H26 H -0.2668 -1.0906 -0.4147 0.043 Uiso 1 calc . . R
O3 O -0.02868(8) -1.86377(18) -0.35428(9) 0.0487(4) Uani 1 d . . .
H3 H -0.0126 -1.9519 -0.3672 0.073 Uiso 1 calc . . GR
O8 O -0.34396(9) -0.7935(2) -0.23962(9) 0.0511(4) Uani 1 d . . .
H8 H -0.3523 -0.6946 -0.2371 0.077 Uiso 1 calc . . GR
C17 C -0.42964(11) -0.9559(2) -0.45191(10) 0.0315(4) Uani 1 d . . .
C28 C -0.28930(12) -1.1203(3) -0.25488(11) 0.0379(5) Uani 1 d . . .
H28A H -0.2550 -1.1302 -0.2198 0.045 Uiso 1 calc . . R
H28B H -0.3362 -1.0964 -0.2364 0.045 Uiso 1 calc . . R
C3 C -0.22536(11) -1.4750(3) -0.15125(11) 0.0350(5) Uani 1 d . . .
H3A H -0.2646 -1.4068 -0.1593 0.042 Uiso 1 calc . . R
C2 C -0.17327(11) -1.4951(2) -0.19980(10) 0.0320(4) Uani 1 d . . .
C11 C -0.05792(11) -1.6256(3) -0.23215(11) 0.0377(5) Uani 1 d . . .
H11 H -0.0201 -1.6946 -0.2204 0.045 Uiso 1 calc . . R
N1 N -0.27117(10) -1.5313(2) -0.04469(9) 0.0425(4) Uani 1 d . . .
C16 C -0.36061(11) -1.0352(3) -0.45735(10) 0.0358(5) Uani 1 d . . .
C1 C -0.11258(11) -1.5999(3) -0.18701(11) 0.0364(5) Uani 1 d . . .
C18 C -0.47793(11) -0.9722(3) -0.50326(10) 0.0352(5) Uani 1 d . . .
H18 H -0.5218 -0.9167 -0.5013 0.042 Uiso 1 calc . . R
C27 C -0.26658(10) -0.9752(2) -0.29812(10) 0.0354(5) Uani 1 d . . .
O4 O -0.05638(9) -1.3596(2) -0.39843(10) 0.0530(4) Uani 1 d . . .
H4A H -0.0240 -1.2911 -0.3960 0.079 Uiso 1 calc . . GR
O7 O -0.17393(9) -0.8796(3) -0.36954(11) 0.0679(6) Uani 1 d . . .
H7 H -0.1301 -0.8676 -0.3724 0.102 Uiso 1 calc . . GR
N3 N -0.51140(10) -1.0872(2) -0.60567(9) 0.0428(4) Uani 1 d . . .
C12 C 0.00268(10) -1.5775(3) -0.33657(10) 0.0355(5) Uani 1 d . . .
C21 C -0.34645(12) -1.1308(3) -0.51272(11) 0.0459(6) Uani 1 d . . .
H21 H -0.3020 -1.1831 -0.5161 0.055 Uiso 1 calc . . R
C13 C 0.06697(11) -1.4690(3) -0.31726(12) 0.0382(5) Uani 1 d . . .
H13A H 0.1030 -1.4734 -0.3511 0.046 Uiso 1 calc . . R
H13B H 0.0507 -1.3559 -0.3138 0.046 Uiso 1 calc . . R
C7 C -0.32987(13) -1.4129(3) -0.05086(12) 0.0452(5) Uani 1 d . . .
H7A H -0.3138 -1.3220 -0.0775 0.054 Uiso 1 calc . . R
H7B H -0.3412 -1.3692 -0.0086 0.054 Uiso 1 calc . . R
C6 C -0.10954(12) -1.6786(3) -0.12625(12) 0.0487(6) Uani 1 d . . .
H6A H -0.0707 -1.7475 -0.1176 0.058 Uiso 1 calc . . R
C19 C -0.46293(11) -1.0683(3) -0.55738(10) 0.0370(5) Uani 1 d . . .
C14 C 0.02878(11) -1.7555(3) -0.34138(13) 0.0414(5) Uani 1 d . . .
H14A H 0.0644 -1.7641 -0.3754 0.050 Uiso 1 calc . . R
H14B H 0.0517 -1.7869 -0.3013 0.050 Uiso 1 calc . . R
C20 C -0.39450(12) -1.1496(3) -0.56101(11) 0.0461(6) Uani 1 d . . .
H20 H -0.3832 -1.2148 -0.5964 0.055 Uiso 1 calc . . R
C29 C -0.18939(11) -0.9996(3) -0.32215(13) 0.0460(6) Uani 1 d . . .
H29A H -0.1558 -0.9891 -0.2866 0.055 Uiso 1 calc . . R
H29B H -0.1842 -1.1090 -0.3403 0.055 Uiso 1 calc . . R
C30 C -0.27238(12) -0.8177(3) -0.25927(12) 0.0450(5) Uani 1 d . . .
H30A H -0.2413 -0.8245 -0.2219 0.054 Uiso 1 calc . . R
H30B H -0.2567 -0.7251 -0.2852 0.054 Uiso 1 calc . . R
C24 C -0.49889(13) -1.1982(3) -0.66007(11) 0.0469(5) Uani 1 d . . .
H24A H -0.5451 -1.2346 -0.6768 0.056 Uiso 1 calc . . R
H24B H -0.4731 -1.2946 -0.6449 0.056 Uiso 1 calc . . R
C5 C -0.15992(13) -1.6587(3) -0.08054(12) 0.0513(6) Uani 1 d . . .
H5 H -0.1554 -1.7137 -0.0415 0.062 Uiso 1 calc . . R
C15 C -0.02615(13) -1.5184(3) -0.40131(13) 0.0462(5) Uani 1 d . . .
H15A H 0.0129 -1.5184 -0.4323 0.055 Uiso 1 calc . . R
H15B H -0.0626 -1.5951 -0.4163 0.055 Uiso 1 calc . . R
C9 C -0.26939(13) -1.6224(3) 0.01574(12) 0.0499(6) Uani 1 d . . .
H9A H -0.2472 -1.7288 0.0083 0.060 Uiso 1 calc . . R
H9B H -0.3185 -1.6415 0.0300 0.060 Uiso 1 calc . . R
C22 C -0.57628(13) -0.9872(3) -0.60904(13) 0.0488(6) Uani 1 d . . .
H22A H -0.5881 -0.9691 -0.6539 0.059 Uiso 1 calc . . R
H22B H -0.5660 -0.8806 -0.5901 0.059 Uiso 1 calc . . R
C8 C -0.39777(14) -1.4852(4) -0.07984(16) 0.0619(7) Uani 1 d . . .
H8A H -0.3881 -1.5205 -0.1230 0.093 Uiso 1 calc . . GR
H8B H -0.4351 -1.4032 -0.0803 0.093 Uiso 1 calc . . GR
H8C H -0.4132 -1.5777 -0.0546 0.093 Uiso 1 calc . . GR
C23 C -0.64085(15) -1.0583(4) -0.57631(18) 0.0688(8) Uani 1 d . . .
H23A H -0.6542 -1.1594 -0.5970 0.103 Uiso 1 calc . . GR
H23B H -0.6802 -0.9818 -0.5788 0.103 Uiso 1 calc . . GR
H23C H -0.6296 -1.0796 -0.5320 0.103 Uiso 1 calc . . GR
C25 C -0.4566(2) -1.1203(4) -0.71354(15) 0.0698(9) Uani 1 d . . .
H25A H -0.4463 -1.2014 -0.7458 0.105 Uiso 1 calc . . GR
H25B H -0.4122 -1.0771 -0.6968 0.105 Uiso 1 calc . . GR
H25C H -0.4843 -1.0326 -0.7322 0.105 Uiso 1 calc . . GR
C10 C -0.2288(3) -1.5354(6) 0.06820(16) 0.0999(15) Uani 1 d . . .
H10A H -0.1816 -1.5057 0.0529 0.150 Uiso 1 calc . . GR
H10B H -0.2242 -1.6070 0.1047 0.150 Uiso 1 calc . . GR
H10C H -0.2545 -1.4378 0.0805 0.150 Uiso 1 calc . . GR

loop_
_atom_site_aniso_label
_atom_site_aniso_U_11
_atom_site_aniso_U_22
_atom_site_aniso_U_33
_atom_site_aniso_U_23
_atom_site_aniso_U_13
_atom_site_aniso_U_12
O5 0.0362(7) 0.0375(8) 0.0388(8) -0.0049(7) -0.0022(6) 0.0042(6)
N2 0.0224(8) 0.0344(9) 0.0463(10) -0.0020(8) 0.0008(7) 0.0043(6)
N4 0.0230(8) 0.0348(9) 0.0406(10) 0.0042(8) -0.0038(7) 0.0014(7)
O6 0.0301(7) 0.0311(7) 0.0566(9) 0.0014(7) -0.0072(7) 0.0024(6)
O1 0.0362(8) 0.0509(9) 0.0403(8) 0.0101(7) 0.0024(7) 0.0138(7)
C4 0.0312(11) 0.0367(11) 0.0411(12) 0.0040(9) -0.0030(9) -0.0027(8)
O2 0.0342(8) 0.0393(8) 0.0508(9) -0.0025(7) -0.0055(7) 0.0019(6)
C26 0.0265(10) 0.0360(11) 0.0462(13) 0.0059(10) 0.0022(9) 0.0022(8)
O3 0.0293(7) 0.0395(9) 0.0773(12) -0.0152(8) 0.0046(8) -0.0059(6)
O8 0.0534(10) 0.0354(8) 0.0646(11) -0.0003(8) -0.0015(8) 0.0056(7)
C17 0.0315(10) 0.0293(10) 0.0337(10) 0.0019(8) 0.0028(8) -0.0009(8)
C28 0.0376(11) 0.0350(11) 0.0410(12) 0.0040(9) -0.0038(9) 0.0025(8)
C3 0.0294(10) 0.0342(10) 0.0415(11) 0.0027(9) -0.0016(9) 0.0034(8)
C2 0.0281(10) 0.0307(10) 0.0372(11) 0.0018(9) -0.0026(8) -0.0020(8)
C11 0.0272(10) 0.0348(10) 0.0511(13) 0.0046(10) 0.0012(9) 0.0020(8)
N1 0.0380(10) 0.0514(11) 0.0381(10) 0.0061(9) 0.0012(8) 0.0055(8)
C16 0.0320(11) 0.0389(11) 0.0364(11) 0.0022(9) 0.0002(8) -0.0005(8)
C1 0.0288(10) 0.0365(11) 0.0438(12) 0.0058(9) 0.0001(9) 0.0017(8)
C18 0.0304(10) 0.0369(11) 0.0384(11) 0.0006(9) -0.0024(9) 0.0029(8)
C27 0.0259(10) 0.0358(11) 0.0445(12) 0.0051(9) -0.0088(8) -0.0018(8)
O4 0.0413(8) 0.0506(9) 0.0669(11) 0.0136(9) -0.0072(9) -0.0033(7)
O7 0.0317(8) 0.0859(14) 0.0861(13) 0.0431(12) -0.0045(9) -0.0110(9)
N3 0.0364(10) 0.0533(11) 0.0388(10) -0.0063(9) -0.0036(8) 0.0005(8)
C12 0.0245(9) 0.0373(10) 0.0447(12) -0.0048(9) 0.0024(8) -0.0006(8)
C21 0.0337(11) 0.0579(15) 0.0461(13) -0.0045(11) 0.0048(10) 0.0083(10)
C13 0.0303(10) 0.0372(11) 0.0471(12) 0.0004(10) -0.0024(9) -0.0009(8)
C7 0.0454(13) 0.0462(12) 0.0440(13) -0.0042(10) 0.0057(11) 0.0071(10)
C6 0.0353(12) 0.0567(15) 0.0541(14) 0.0170(12) 0.0003(10) 0.0139(11)
C19 0.0340(11) 0.0416(11) 0.0356(11) 0.0024(9) 0.0026(9) -0.0054(9)
C14 0.0258(10) 0.0347(11) 0.0636(14) -0.0090(10) 0.0038(10) -0.0017(8)
C20 0.0413(12) 0.0564(14) 0.0406(13) -0.0068(10) 0.0039(10) 0.0065(10)
C29 0.0282(10) 0.0525(13) 0.0574(15) 0.0159(12) -0.0059(10) 0.0015(10)
C30 0.0439(12) 0.0375(11) 0.0537(13) 0.0029(11) -0.0151(11) -0.0030(9)
C24 0.0486(13) 0.0495(13) 0.0427(13) -0.0080(11) -0.0018(11) -0.0092(11)
C5 0.0384(12) 0.0663(16) 0.0491(14) 0.0233(12) 0.0001(11) 0.0094(11)
C15 0.0419(12) 0.0503(13) 0.0462(13) -0.0026(12) -0.0028(11) -0.0024(10)
C9 0.0455(13) 0.0615(16) 0.0428(13) 0.0130(12) 0.0030(10) -0.0060(11)
C22 0.0478(14) 0.0498(14) 0.0488(14) -0.0013(11) -0.0090(11) 0.0032(10)
C8 0.0453(14) 0.0593(16) 0.081(2) 0.0003(15) -0.0092(14) 0.0098(12)
C23 0.0455(15) 0.0599(17) 0.101(2) -0.0083(17) 0.0066(15) 0.0007(12)
C25 0.089(2) 0.071(2) 0.0498(15) -0.0084(14) 0.0185(15) -0.0145(17)
C10 0.126(3) 0.122(3) 0.0525(18) 0.027(2) -0.027(2) -0.051(3)

loop_
_atom_type_symbol
_atom_type_description
_atom_type_scat_dispersion_real
_atom_type_scat_dispersion_imag
_atom_type_scat_source
C C 0.0033 0.0016 'International Tables Vol C Tables 4.2.6.8 and 6.1.1.4'
H H 0.0000 0.0000 'International Tables Vol C Tables 4.2.6.8 and 6.1.1.4'
N N 0.0061 0.0033 'International Tables Vol C Tables 4.2.6.8 and 6.1.1.4'
O O 0.0106 0.0060 'International Tables Vol C Tables 4.2.6.8 and 6.1.1.4'

loop_
_geom_angle_atom_site_label_1
_geom_angle_atom_site_label_2
_geom_angle_atom_site_label_3
_geom_angle
_geom_angle_site_symmetry_1
_geom_angle_site_symmetry_3
C11 N2 H2 116.8 . .
C11 N2 C12 126.46(17) . .
C12 N2 H2 116.8 . .
C26 N4 H4 117.3 . .
C26 N4 C27 125.32(17) . .
C27 N4 H4 117.3 . .
C28 O6 H6 109.5 . .
C3 C4 C5 117.55(19) . .
N1 C4 C3 122.64(19) . .
N1 C4 C5 119.81(19) . .
C13 O2 H2A 109.5 . .
N4 C26 H26 117.0 . .
N4 C26 C16 125.92(19) . .
C16 C26 H26 117.0 . .
C14 O3 H3 109.5 . .
C30 O8 H8 109.5 . .
O5 C17 C16 120.76(18) . .
O5 C17 C18 121.37(18) . .
C18 C17 C16 117.83(19) . .
O6 C28 H28A 108.9 . .
O6 C28 H28B 108.9 . .
O6 C28 C27 113.55(18) . .
H28A C28 H28B 107.7 . .
C27 C28 H28A 108.9 . .
C27 C28 H28B 108.9 . .
C4 C3 H3A 118.5 . .
C4 C3 C2 123.01(18) . .
C2 C3 H3A 118.5 . .
O1 C2 C3 122.34(18) . .
O1 C2 C1 119.42(19) . .
C3 C2 C1 118.24(19) . .
N2 C11 H11 117.4 . .
N2 C11 C1 125.25(19) . .
C1 C11 H11 117.4 . .
C4 N1 C7 122.13(19) . .
C4 N1 C9 122.57(19) . .
C7 N1 C9 115.29(19) . .
C26 C16 C17 122.5(2) . .
C26 C16 C21 118.74(19) . .
C21 C16 C17 118.41(19) . .
C11 C1 C2 122.14(19) . .
C11 C1 C6 120.22(19) . .
C6 C1 C2 117.64(19) . .
C17 C18 H18 118.7 . .
C19 C18 C17 122.68(19) . .
C19 C18 H18 118.7 . .
N4 C27 C28 108.56(16) . .
N4 C27 C29 111.22(18) . .
N4 C27 C30 107.81(16) . .
C29 C27 C28 110.30(17) . .
C30 C27 C28 108.36(18) . .
C30 C27 C29 110.50(18) . .
C15 O4 H4A 109.5 . .
C29 O7 H7 109.5 . .
C19 N3 C24 122.46(19) . .
C19 N3 C22 121.4(2) . .
C22 N3 C24 115.97(19) . .
N2 C12 C13 110.11(17) . .
N2 C12 C14 111.62(17) . .
N2 C12 C15 107.42(17) . .
C14 C12 C13 108.35(17) . .
C15 C12 C13 108.78(18) . .
C15 C12 C14 110.52(18) . .
C16 C21 H21 118.5 . .
C20 C21 C16 123.1(2) . .
C20 C21 H21 118.5 . .
O2 C13 C12 113.84(18) . .
O2 C13 H13A 108.8 . .
O2 C13 H13B 108.8 . .
C12 C13 H13A 108.8 . .
C12 C13 H13B 108.8 . .
H13A C13 H13B 107.7 . .
N1 C7 H7A 108.9 . .
N1 C7 H7B 108.9 . .
N1 C7 C8 113.5(2) . .
H7A C7 H7B 107.7 . .
C8 C7 H7A 108.9 . .
C8 C7 H7B 108.9 . .
C1 C6 H6A 118.3 . .
C5 C6 C1 123.4(2) . .
C5 C6 H6A 118.3 . .
C18 C19 C20 118.4(2) . .
N3 C19 C18 121.9(2) . .
N3 C19 C20 119.7(2) . .
O3 C14 C12 111.38(17) . .
O3 C14 H14A 109.4 . .
O3 C14 H14B 109.4 . .
C12 C14 H14A 109.4 . .
C12 C14 H14B 109.4 . .
H14A C14 H14B 108.0 . .
C21 C20 C19 119.5(2) . .
C21 C20 H20 120.2 . .
C19 C20 H20 120.2 . .
C27 C29 H29A 109.9 . .
C27 C29 H29B 109.9 . .
O7 C29 C27 109.12(18) . .
O7 C29 H29A 109.9 . .
O7 C29 H29B 109.9 . .
H29A C29 H29B 108.3 . .
O8 C30 C27 109.90(17) . .
O8 C30 H30A 109.7 . .
O8 C30 H30B 109.7 . .
C27 C30 H30A 109.7 . .
C27 C30 H30B 109.7 . .
H30A C30 H30B 108.2 . .
N3 C24 H24A 108.9 . .
N3 C24 H24B 108.9 . .
N3 C24 C25 113.3(2) . .
H24A C24 H24B 107.7 . .
C25 C24 H24A 108.9 . .
C25 C24 H24B 108.9 . .
C4 C5 H5 119.9 . .
C6 C5 C4 120.2(2) . .
C6 C5 H5 119.9 . .
O4 C15 C12 112.9(2) . .
O4 C15 H15A 109.0 . .
O4 C15 H15B 109.0 . .
C12 C15 H15A 109.0 . .
C12 C15 H15B 109.0 . .
H15A C15 H15B 107.8 . .
N1 C9 H9A 108.9 . .
N1 C9 H9B 108.9 . .
N1 C9 C10 113.5(2) . .
H9A C9 H9B 107.7 . .
C10 C9 H9A 108.9 . .
C10 C9 H9B 108.9 . .
N3 C22 H22A 108.5 . .
N3 C22 H22B 108.5 . .
N3 C22 C23 115.1(2) . .
H22A C22 H22B 107.5 . .
C23 C22 H22A 108.5 . .
C23 C22 H22B 108.5 . .
C7 C8 H8A 109.5 . .
C7 C8 H8B 109.5 . .
C7 C8 H8C 109.5 . .
H8A C8 H8B 109.5 . .
H8A C8 H8C 109.5 . .
H8B C8 H8C 109.5 . .
C22 C23 H23A 109.5 . .
C22 C23 H23B 109.5 . .
C22 C23 H23C 109.5 . .
H23A C23 H23B 109.5 . .
H23A C23 H23C 109.5 . .
H23B C23 H23C 109.5 . .
C24 C25 H25A 109.5 . .
C24 C25 H25B 109.5 . .
C24 C25 H25C 109.5 . .
H25A C25 H25B 109.5 . .
H25A C25 H25C 109.5 . .
H25B C25 H25C 109.5 . .
C9 C10 H10A 109.5 . .
C9 C10 H10B 109.5 . .
C9 C10 H10C 109.5 . .
H10A C10 H10B 109.5 . .
H10A C10 H10C 109.5 . .
H10B C10 H10C 109.5 . .

loop_
_geom_bond_atom_site_label_1
_geom_bond_atom_site_label_2
_geom_bond_distance
_geom_bond_site_symmetry_2
O5 C17 1.305(3) .
N2 H2 0.8600 .
N2 C11 1.310(3) .
N2 C12 1.462(3) .
N4 H4 0.8600 .
N4 C26 1.301(3) .
N4 C27 1.466(3) .
O6 H6 0.8200 .
O6 C28 1.403(3) .
O1 C2 1.299(3) .
C4 C3 1.392(3) .
C4 N1 1.363(3) .
C4 C5 1.439(3) .
O2 H2A 0.8200 .
O2 C13 1.418(3) .
C26 H26 0.9300 .
C26 C16 1.401(3) .
O3 H3 0.8200 .
O3 C14 1.407(2) .
O8 H8 0.8200 .
O8 C30 1.402(3) .
C17 C16 1.436(3) .
C17 C18 1.399(3) .
C28 H28A 0.9700 .
C28 H28B 0.9700 .
C28 C27 1.541(3) .
C3 H3A 0.9300 .
C3 C2 1.406(3) .
C2 C1 1.436(3) .
C11 H11 0.9300 .
C11 C1 1.396(3) .
N1 C7 1.457(3) .
N1 C9 1.459(3) .
C16 C21 1.413(3) .
C1 C6 1.417(3) .
C18 H18 0.9300 .
C18 C19 1.398(3) .
C27 C29 1.528(3) .
C27 C30 1.517(3) .
O4 H4A 0.8200 .
O4 C15 1.407(3) .
O7 H7 0.8200 .
O7 C29 1.416(3) .
N3 C19 1.356(3) .
N3 C24 1.465(3) .
N3 C22 1.453(3) .
C12 C13 1.535(3) .
C12 C14 1.528(3) .
C12 C15 1.526(3) .
C21 H21 0.9300 .
C21 C20 1.351(3) .
C13 H13A 0.9700 .
C13 H13B 0.9700 .
C7 H7A 0.9700 .
C7 H7B 0.9700 .
C7 C8 1.513(4) .
C6 H6A 0.9300 .
C6 C5 1.342(4) .
C19 C20 1.431(3) .
C14 H14A 0.9700 .
C14 H14B 0.9700 .
C20 H20 0.9300 .
C29 H29A 0.9700 .
C29 H29B 0.9700 .
C30 H30A 0.9700 .
C30 H30B 0.9700 .
C24 H24A 0.9700 .
C24 H24B 0.9700 .
C24 C25 1.500(4) .
C5 H5 0.9300 .
C15 H15A 0.9700 .
C15 H15B 0.9700 .
C9 H9A 0.9700 .
C9 H9B 0.9700 .
C9 C10 1.502(4) .
C22 H22A 0.9700 .
C22 H22B 0.9700 .
C22 C23 1.493(4) .
C8 H8A 0.9600 .
C8 H8B 0.9600 .
C8 H8C 0.9600 .
C23 H23A 0.9600 .
C23 H23B 0.9600 .
C23 H23C 0.9600 .
C25 H25A 0.9600 .
C25 H25B 0.9600 .
C25 H25C 0.9600 .
C10 H10A 0.9600 .
C10 H10B 0.9600 .
C10 H10C 0.9600 .

loop_
_geom_torsion_atom_site_label_1
_geom_torsion_atom_site_label_2
_geom_torsion_atom_site_label_3
_geom_torsion_atom_site_label_4
_geom_torsion
_geom_torsion_site_symmetry_1
_geom_torsion_site_symmetry_2
_geom_torsion_site_symmetry_3
_geom_torsion_site_symmetry_4
O5 C17 C16 C26 1.6(3) . . . .
O5 C17 C16 C21 175.2(2) . . . .
O5 C17 C18 C19 -174.59(19) . . . .
N2 C11 C1 C2 -0.4(3) . . . .
N2 C11 C1 C6 179.5(2) . . . .
N2 C12 C13 O2 64.3(2) . . . .
N2 C12 C14 O3 54.2(2) . . . .
N2 C12 C15 O4 53.1(2) . . . .
N4 C26 C16 C17 -1.0(3) . . . .
N4 C26 C16 C21 -174.6(2) . . . .
N4 C27 C29 O7 50.2(3) . . . .
N4 C27 C30 O8 56.0(2) . . . .
O6 C28 C27 N4 57.2(2) . . . .
O6 C28 C27 C29 -64.9(2) . . . .
O6 C28 C27 C30 174.04(16) . . . .
O1 C2 C1 C11 1.4(3) . . . .
O1 C2 C1 C6 -178.5(2) . . . .
C4 C3 C2 O1 178.9(2) . . . .
C4 C3 C2 C1 -0.3(3) . . . .
C4 N1 C7 C8 91.5(3) . . . .
C4 N1 C9 C10 91.8(3) . . . .
C26 N4 C27 C28 -91.7(2) . . . .
C26 N4 C27 C29 29.8(3) . . . .
C26 N4 C27 C30 151.1(2) . . . .
C26 C16 C21 C20 174.5(2) . . . .
C17 C16 C21 C20 0.7(3) . . . .
C17 C18 C19 N3 177.7(2) . . . .
C17 C18 C19 C20 -1.8(3) . . . .
C28 C27 C29 O7 170.7(2) . . . .
C28 C27 C30 O8 -61.3(2) . . . .
C3 C4 N1 C7 -6.1(3) . . . .
C3 C4 N1 C9 175.2(2) . . . .
C3 C4 C5 C6 0.7(4) . . . .
C3 C2 C1 C11 -179.3(2) . . . .
C3 C2 C1 C6 0.8(3) . . . .
C2 C1 C6 C5 -0.5(4) . . . .
C11 N2 C12 C13 -75.8(3) . . . .
C11 N2 C12 C14 44.6(3) . . . .
C11 N2 C12 C15 165.9(2) . . . .
C11 C1 C6 C5 179.6(3) . . . .
N1 C4 C3 C2 179.3(2) . . . .
N1 C4 C5 C6 -179.0(2) . . . .
C16 C17 C18 C19 3.3(3) . . . .
C16 C21 C20 C19 0.9(4) . . . .
C1 C6 C5 C4 -0.3(4) . . . .
C18 C17 C16 C26 -176.29(19) . . . .
C18 C17 C16 C21 -2.7(3) . . . .
C18 C19 C20 C21 -0.4(3) . . . .
C27 N4 C26 C16 174.74(19) . . . .
N3 C19 C20 C21 -179.8(2) . . . .
C12 N2 C11 C1 176.4(2) . . . .
C13 C12 C14 O3 175.60(19) . . . .
C13 C12 C15 O4 -66.1(2) . . . .
C7 N1 C9 C10 -87.0(3) . . . .
C19 N3 C24 C25 -85.8(3) . . . .
C19 N3 C22 C23 -91.2(3) . . . .
C14 C12 C13 O2 -58.0(2) . . . .
C14 C12 C15 O4 175.11(17) . . . .
C29 C27 C30 O8 177.74(18) . . . .
C30 C27 C29 O7 -69.5(2) . . . .
C24 N3 C19 C18 -174.8(2) . . . .
C24 N3 C19 C20 4.6(3) . . . .
C24 N3 C22 C23 93.9(3) . . . .
C5 C4 C3 C2 -0.4(3) . . . .
C5 C4 N1 C7 173.6(2) . . . .
C5 C4 N1 C9 -5.1(3) . . . .
C15 C12 C13 O2 -178.22(17) . . . .
C15 C12 C14 O3 -65.3(2) . . . .
C9 N1 C7 C8 -89.6(3) . . . .
C22 N3 C19 C18 10.5(3) . . . .
C22 N3 C19 C20 -170.0(2) . . . .
C22 N3 C24 C25 89.1(3) . . . .
